data_7105508
loop_
_publ_author_name
'Duhovi\'c, Selma'
'Khan, Saeed'
'Diaconescu, Paula L.'

_publ_section_title
;
 In situ generation of uranium alkyl complexes
;
_journal_issue 19
_journal_name_full 'Chemical Communications'
_journal_page_first 3390
_journal_page_last 3392
_journal_paper_doi 10.1039/b927264j
_journal_volume 46
_journal_year 2010
_chemical_formula_moiety 'C45 H55 N3 U, C4 H10 O'
_chemical_formula_sum 'C49 H65 N3 O U'
_chemical_formula_weight 950.07
_chemical_name_systematic
;
?
;
_space_group_IT_number 2
_symmetry_cell_setting triclinic
_symmetry_space_group_name_Hall '-P 1'
_symmetry_space_group_name_H-M 'P -1'
_atom_sites_solution_hydrogens geom
_atom_sites_solution_primary direct
_atom_sites_solution_secondary difmap
_audit_creation_method SHELXL-97
_cell_angle_alpha 103.8250(10)
_cell_angle_beta 105.2050(10)
_cell_angle_gamma 95.6000(10)
_cell_formula_units_Z 2
_cell_length_a 10.5281(10)
_cell_length_b 12.7043(12)
_cell_length_c 17.9213(16)
_cell_measurement_reflns_used 9991
_cell_measurement_temperature 100(2)
_cell_measurement_theta_max 30.25
_cell_measurement_theta_min 3.68
_cell_volume 2213.0(4)
_computing_cell_refinement 'Bruker SAINT'
_computing_data_collection 'Bruker APEX2'
_computing_data_reduction 'Bruker SAINT'
_computing_molecular_graphics 'Bruker SHELXTL'
_computing_publication_material 'Bruker SHELXTL'
_computing_structure_refinement 'SHELXL-97 (Sheldrick, 2008)'
_computing_structure_solution 'SHELXS-97 (Sheldrick, 2008)'
_diffrn_ambient_temperature 100(2)
_diffrn_measured_fraction_theta_full 0.989
_diffrn_measured_fraction_theta_max 0.888
_diffrn_measurement_device_type 'Bruker APEX-II CCD'
_diffrn_measurement_method '\f and \w scans'
_diffrn_radiation_monochromator graphite
_diffrn_radiation_source 'fine-focus sealed tube'
_diffrn_radiation_type MoK\a
_diffrn_radiation_wavelength 0.71073
_diffrn_reflns_av_R_equivalents 0.0196
_diffrn_reflns_av_sigmaI/netI 0.0348
_diffrn_reflns_limit_h_max 14
_diffrn_reflns_limit_h_min -15
_diffrn_reflns_limit_k_max 17
_diffrn_reflns_limit_k_min -18
_diffrn_reflns_limit_l_max 25
_diffrn_reflns_limit_l_min -25
_diffrn_reflns_number 22255
_diffrn_reflns_theta_full 25.00
_diffrn_reflns_theta_max 30.86
_diffrn_reflns_theta_min 3.72
_exptl_absorpt_coefficient_mu 3.705
_exptl_absorpt_correction_T_max 0.8083
_exptl_absorpt_correction_T_min 0.6145
_exptl_absorpt_correction_type multi-scan
_exptl_absorpt_process_details 'sadabs (Bruker)'
_exptl_crystal_colour brown
_exptl_crystal_density_diffrn 1.426
_exptl_crystal_density_method 'not measured'
_exptl_crystal_description block
_exptl_crystal_F_000 960
_exptl_crystal_size_max 0.13
_exptl_crystal_size_mid 0.09
_exptl_crystal_size_min 0.06
_refine_diff_density_max 2.378
_refine_diff_density_min -0.907
_refine_diff_density_rms 0.115
_refine_ls_extinction_method none
_refine_ls_goodness_of_fit_ref 1.060
_refine_ls_hydrogen_treatment constr
_refine_ls_matrix_type full
_refine_ls_number_parameters 487
_refine_ls_number_reflns 12383
_refine_ls_number_restraints 15
_refine_ls_restrained_S_all 1.062
_refine_ls_R_factor_all 0.0372
_refine_ls_R_factor_gt 0.0313
_refine_ls_shift/su_max 0.005
_refine_ls_shift/su_mean 0.000
_refine_ls_structure_factor_coef Fsqd
_refine_ls_weighting_details 'calc w=1/[\s^2^(Fo^2^)+(0.0456P)^2^+1.3697P] where P=(Fo^2^+2Fc^2^)/3'
_refine_ls_weighting_scheme calc
_refine_ls_wR_factor_gt 0.0782
_refine_ls_wR_factor_ref 0.0806
_reflns_number_gt 11086
_reflns_number_total 12383
_reflns_threshold_expression >2sigma(I)
_cod_data_source_file b927264j.txt
_cod_data_source_block 1py-U(CH2Ph)2
_cod_depositor_comments
;
The following automatic conversions were performed:
'_symmetry_cell_setting' value 'Triclinic' changed to 'triclinic'
according to '/home/saulius/struct/CIF-dictionaries/cif_core.dic'
dictionary named 'cif_core.dic' version 2.4.1 from 2010-06-29.

Automatic conversion script
Id: cif_fix_enum 1527 2010-12-29 10:47:43Z saulius 
;
_cod_original_sg_symbol_H-M P-1
_cod_database_code 7105508

loop_
_symmetry_equiv_pos_as_xyz
'x, y, z'
'-x, -y, -z'

loop_
_atom_site_label
_atom_site_type_symbol
_atom_site_fract_x
_atom_site_fract_y
_atom_site_fract_z
_atom_site_U_iso_or_equiv
_atom_site_adp_type
_atom_site_occupancy
_atom_site_symmetry_multiplicity
_atom_site_calc_flag
_atom_site_refinement_flags
_atom_site_disorder_assembly
_atom_site_disorder_group
U1 U 0.874509(10) 0.825290(9) 0.720000(6) 0.02123(4) Uani 1 1 d . . .
N1 N 0.9646(2) 0.6834(2) 0.66744(16) 0.0247(5) Uani 1 1 d . . .
N2 N 1.0931(2) 0.8796(2) 0.69945(15) 0.0213(5) Uani 1 1 d . . .
N3 N 0.9220(2) 1.0048(2) 0.73008(15) 0.0229(5) Uani 1 1 d . . .
C1 C 0.6365(3) 0.7839(3) 0.6299(2) 0.0297(7) Uani 1 1 d . . .
H1A H 0.5972 0.8498 0.6226 0.036 Uiso 1 1 calc R . .
H1B H 0.6208 0.7281 0.5779 0.036 Uiso 1 1 calc R . .
C2 C 0.6055(3) 0.7410(3) 0.6919(2) 0.0309(7) Uani 1 1 d . . .
C3 C 0.6159(3) 0.8126(4) 0.7680(2) 0.0423(10) Uani 1 1 d . . .
H3A H 0.5710 0.8776 0.7637 0.051 Uiso 1 1 calc R . .
C4 C 0.5979(4) 0.7714(5) 0.8302(3) 0.0597(15) Uani 1 1 d . . .
H4A H 0.6035 0.8206 0.8805 0.072 Uiso 1 1 calc R . .
C5 C 0.5718(4) 0.6592(6) 0.8196(3) 0.0667(16) Uani 1 1 d . . .
H5A H 0.5578 0.6313 0.8621 0.080 Uiso 1 1 calc R . .
C6 C 0.5663(4) 0.5876(5) 0.7466(3) 0.0564(12) Uani 1 1 d . . .
H6A H 0.5492 0.5105 0.7396 0.068 Uiso 1 1 calc R . .
C7 C 0.5849(3) 0.6259(4) 0.6845(2) 0.0392(8) Uani 1 1 d . . .
H7A H 0.5840 0.5752 0.6358 0.047 Uiso 1 1 calc R . .
C8 C 0.9342(3) 0.8268(3) 0.8653(2) 0.0330(7) Uani 1 1 d . . .
H8A H 0.8812 0.8713 0.8945 0.040 Uiso 1 1 calc R . .
H8B H 0.9244 0.7516 0.8719 0.040 Uiso 1 1 calc R . .
C9 C 1.0754(3) 0.8795(3) 0.89008(19) 0.0310(7) Uani 1 1 d . . .
C10 C 1.1759(4) 0.8195(4) 0.8746(2) 0.0476(11) Uani 1 1 d . . .
H10A H 1.1549 0.7417 0.8539 0.057 Uiso 1 1 calc R . .
C11 C 1.3042(4) 0.8722(6) 0.8889(3) 0.0701(19) Uani 1 1 d . . .
H11A H 1.3699 0.8303 0.8772 0.084 Uiso 1 1 calc R . .
C12 C 1.3390(4) 0.9851(6) 0.9201(3) 0.0707(19) Uani 1 1 d . . .
H12A H 1.4272 1.0211 0.9287 0.085 Uiso 1 1 calc R . .
C13 C 1.2445(5) 1.0437(5) 0.9384(3) 0.0624(15) Uani 1 1 d . . .
H13A H 1.2682 1.1211 0.9612 0.075 Uiso 1 1 calc R . .
C14 C 1.1141(4) 0.9931(3) 0.9243(2) 0.0410(9) Uani 1 1 d . . .
H14A H 1.0505 1.0362 0.9381 0.049 Uiso 1 1 calc R . .
C15 C 0.8795(3) 0.5785(2) 0.62765(19) 0.0236(6) Uani 1 1 d . . .
C16 C 0.8001(3) 0.5576(2) 0.54655(19) 0.0231(6) Uani 1 1 d . . .
C17 C 0.7154(3) 0.4557(3) 0.5098(2) 0.0281(6) Uani 1 1 d . . .
H17A H 0.6608 0.4409 0.4558 0.034 Uiso 1 1 calc R . .
C18 C 0.7094(3) 0.3760(3) 0.5503(2) 0.0329(7) Uani 1 1 d . . .
H18A H 0.6510 0.3076 0.5242 0.040 Uiso 1 1 calc R . .
C19 C 0.7888(4) 0.3964(3) 0.6287(2) 0.0339(7) Uani 1 1 d . . .
H19A H 0.7851 0.3414 0.6562 0.041 Uiso 1 1 calc R . .
C20 C 0.8743(3) 0.4968(3) 0.6682(2) 0.0282(6) Uani 1 1 d . . .
C21 C 0.8072(3) 0.6401(2) 0.49794(19) 0.0258(6) Uani 1 1 d . . .
H21A H 0.8211 0.7153 0.5354 0.031 Uiso 1 1 calc R . .
C22 C 0.9257(4) 0.6339(4) 0.4645(3) 0.0450(9) Uani 1 1 d . . .
H22A H 1.0089 0.6605 0.5088 0.067 Uiso 1 1 calc R . .
H22B H 0.9207 0.6797 0.4273 0.067 Uiso 1 1 calc R . .
H22C H 0.9241 0.5574 0.4359 0.067 Uiso 1 1 calc R . .
C23 C 0.6810(4) 0.6277(3) 0.4293(2) 0.0374(8) Uani 1 1 d . . .
H23A H 0.6029 0.6223 0.4491 0.056 Uiso 1 1 calc R . .
H23B H 0.6739 0.5610 0.3865 0.056 Uiso 1 1 calc R . .
H23C H 0.6849 0.6919 0.4081 0.056 Uiso 1 1 calc R . .
C24 C 0.9626(4) 0.5125(3) 0.7534(2) 0.0371(8) Uani 1 1 d . . .
H24A H 1.0108 0.5903 0.7735 0.045 Uiso 1 1 calc R . .
C25 C 0.8836(5) 0.4958(4) 0.8110(3) 0.0495(10) Uani 1 1 d . . .
H25A H 0.8167 0.5443 0.8097 0.074 Uiso 1 1 calc R . .
H25B H 0.9446 0.5132 0.8657 0.074 Uiso 1 1 calc R . .
H25C H 0.8388 0.4190 0.7947 0.074 Uiso 1 1 calc R . .
C26 C 1.0682(5) 0.4381(4) 0.7546(3) 0.0558(12) Uani 1 1 d . . .
H26A H 1.1235 0.4550 0.7213 0.084 Uiso 1 1 calc R . .
H26B H 1.0242 0.3610 0.7332 0.084 Uiso 1 1 calc R . .
H26C H 1.1247 0.4507 0.8100 0.084 Uiso 1 1 calc R . .
C27 C 1.1035(3) 0.6862(3) 0.6681(2) 0.0298(7) Uani 1 1 d . . .
H27A H 1.1082 0.6382 0.6169 0.036 Uiso 1 1 calc R . .
H27B H 1.1526 0.6585 0.7126 0.036 Uiso 1 1 calc R . .
C28 C 1.1668(3) 0.8021(2) 0.67893(18) 0.0225(6) Uani 1 1 d . . .
C29 C 1.2923(3) 0.8303(3) 0.67124(19) 0.0270(6) Uani 1 1 d . . .
H29A H 1.3424 0.7750 0.6561 0.032 Uiso 1 1 calc R . .
C30 C 1.3435(3) 0.9407(3) 0.6860(2) 0.0280(6) Uani 1 1 d . . .
H30A H 1.4293 0.9619 0.6811 0.034 Uiso 1 1 calc R . .
C31 C 1.2684(3) 1.0193(3) 0.7078(2) 0.0279(6) Uani 1 1 d . . .
H31A H 1.3025 1.0951 0.7185 0.033 Uiso 1 1 calc RD . .
C32 C 1.1429(3) 0.9869(3) 0.71418(18) 0.0229(6) Uani 1 1 d . . .
C33 C 1.0530(3) 1.0652(3) 0.73822(19) 0.0262(6) Uani 1 1 d . . .
H33A H 1.0944 1.1096 0.7947 0.031 Uiso 1 1 calc R . .
H33B H 1.0419 1.1160 0.7037 0.031 Uiso 1 1 calc R . .
C34 C 0.8124(3) 1.0628(2) 0.70873(18) 0.0213(5) Uani 1 1 d . . .
C35 C 0.7618(3) 1.0661(2) 0.62821(18) 0.0227(6) Uani 1 1 d . . .
C36 C 0.6518(3) 1.1168(3) 0.6067(2) 0.0256(6) Uani 1 1 d . . .
H36A H 0.6163 1.1175 0.5523 0.031 Uiso 1 1 calc R . .
C37 C 0.5934(3) 1.1665(3) 0.6640(2) 0.0267(6) Uani 1 1 d . . .
H37A H 0.5188 1.2015 0.6490 0.032 Uiso 1 1 calc R . .
C38 C 0.6437(3) 1.1649(3) 0.7428(2) 0.0273(6) Uani 1 1 d . . .
H38A H 0.6039 1.2001 0.7817 0.033 Uiso 1 1 calc R . .
C39 C 0.7522(3) 1.1126(2) 0.76688(18) 0.0237(6) Uani 1 1 d . . .
C40 C 0.8258(3) 1.0162(3) 0.56272(19) 0.0270(6) Uani 1 1 d . . .
H40A H 0.8964 0.9765 0.5866 0.032 Uiso 1 1 calc R . .
C41 C 0.7241(4) 0.9333(3) 0.4906(2) 0.0328(7) Uani 1 1 d . . .
H41A H 0.7695 0.8993 0.4522 0.049 Uiso 1 1 calc R . .
H41B H 0.6561 0.9712 0.4644 0.049 Uiso 1 1 calc R . .
H41C H 0.6812 0.8763 0.5088 0.049 Uiso 1 1 calc R . .
C42 C 0.8933(4) 1.1079(3) 0.5362(2) 0.0349(7) Uani 1 1 d . . .
H42A H 0.9339 1.0750 0.4948 0.052 Uiso 1 1 calc R . .
H42B H 0.9627 1.1572 0.5826 0.052 Uiso 1 1 calc R . .
H42C H 0.8264 1.1497 0.5143 0.052 Uiso 1 1 calc R . .
C43 C 0.8062(3) 1.1146(3) 0.85502(19) 0.0287(7) Uani 1 1 d . . .
H43A H 0.8496 1.0483 0.8571 0.034 Uiso 1 1 calc R . .
C44 C 0.9131(4) 1.2166(3) 0.9007(2) 0.0417(9) Uani 1 1 d . . .
H44A H 0.9831 1.2185 0.8739 0.062 Uiso 1 1 calc R . .
H44B H 0.9524 1.2137 0.9560 0.062 Uiso 1 1 calc R . .
H44C H 0.8724 1.2828 0.9014 0.062 Uiso 1 1 calc R . .
C45 C 0.6975(4) 1.1100(3) 0.8968(2) 0.0396(8) Uani 1 1 d . . .
H45A H 0.6250 1.0488 0.8643 0.059 Uiso 1 1 calc R . .
H45B H 0.6625 1.1792 0.9030 0.059 Uiso 1 1 calc R . .
H45C H 0.7353 1.0989 0.9499 0.059 Uiso 1 1 calc R . .
O1S O 0.5150(9) 0.3582(9) 0.9140(5) 0.120(4) Uiso 0.596(8) 1 d PD A 1
C1S C 0.3816(8) 0.3043(8) 0.8682(5) 0.059(2) Uiso 0.596(8) 1 d PD A 1
H1S1 H 0.3144 0.3306 0.8945 0.070 Uiso 0.596(8) 1 calc PR A 1
H1S2 H 0.3718 0.2232 0.8562 0.070 Uiso 0.596(8) 1 calc PR A 1
C3S C 0.5270(11) 0.3387(10) 0.9889(6) 0.091(4) Uiso 0.596(8) 1 d PD A 1
H3S1 H 0.5199 0.2594 0.9857 0.109 Uiso 0.596(8) 1 calc PR A 1
H3S2 H 0.4607 0.3702 1.0139 0.109 Uiso 0.596(8) 1 calc PR A 1
C4S C 0.6681(13) 0.4011(14) 1.0322(9) 0.133(6) Uiso 0.596(8) 1 d PD A 1
H4S1 H 0.6941 0.3959 1.0877 0.199 Uiso 0.596(8) 1 calc PR A 1
H4S2 H 0.6713 0.4786 1.0325 0.199 Uiso 0.596(8) 1 calc PR A 1
H4S3 H 0.7298 0.3691 1.0044 0.199 Uiso 0.596(8) 1 calc PR A 1
O2S O 0.5805(12) 0.4142(10) 0.8892(6) 0.092(4) Uiso 0.404(8) 1 d PD A 2
C1SA C 0.456(2) 0.351(3) 0.8770(12) 0.190(15) Uiso 0.404(8) 1 d PD A 2
H1S3 H 0.4120 0.3868 0.9163 0.228 Uiso 0.404(8) 1 calc PR A 2
H1S4 H 0.4670 0.2767 0.8830 0.228 Uiso 0.404(8) 1 calc PR A 2
C3SA C 0.6541(11) 0.4284(11) 0.9682(7) 0.064(4) Uiso 0.404(8) 1 d PD A 2
H3S3 H 0.6687 0.3551 0.9752 0.077 Uiso 0.404(8) 1 calc PR A 2
H3S4 H 0.5993 0.4575 1.0031 0.077 Uiso 0.404(8) 1 calc PR A 2
C4SA C 0.7891(10) 0.5037(9) 0.9986(7) 0.048(3) Uiso 0.404(8) 1 d PD A 2
H4S4 H 0.8308 0.5076 1.0551 0.072 Uiso 0.404(8) 1 calc PR A 2
H4S5 H 0.7768 0.5776 0.9938 0.072 Uiso 0.404(8) 1 calc PR A 2
H4S6 H 0.8467 0.4746 0.9665 0.072 Uiso 0.404(8) 1 calc PR A 2
C2S C 0.3768(12) 0.3444(5) 0.7941(6) 0.166(5) Uiso 1 1 d D . .
H2S1 H 0.4608 0.3931 0.8033 0.249 Uiso 0.596(8) 1 calc PR A 1
H2S2 H 0.3023 0.3847 0.7838 0.249 Uiso 0.596(8) 1 calc PR A 1
H2S3 H 0.3642 0.2811 0.7476 0.249 Uiso 0.596(8) 1 calc PR A 1
H2S4 H 0.4324 0.3804 0.7682 0.249 Uiso 0.404(8) 1 calc PR A 2
H2S5 H 0.2997 0.3813 0.7958 0.249 Uiso 0.404(8) 1 calc PR A 2
H2S6 H 0.3457 0.2670 0.7635 0.249 Uiso 0.404(8) 1 calc PR A 2

loop_
_atom_site_aniso_label
_atom_site_aniso_U_11
_atom_site_aniso_U_22
_atom_site_aniso_U_33
_atom_site_aniso_U_23
_atom_site_aniso_U_13
_atom_site_aniso_U_12
U1 0.01359(5) 0.02298(6) 0.02538(6) 0.00407(4) 0.00462(4) 0.00468(4)
N1 0.0155(11) 0.0212(12) 0.0329(14) 0.0030(10) 0.0040(10) 0.0023(9)
N2 0.0129(10) 0.0247(12) 0.0225(12) 0.0041(9) 0.0009(9) 0.0039(9)
N3 0.0189(11) 0.0245(12) 0.0250(12) 0.0063(10) 0.0047(10) 0.0083(9)
C1 0.0195(14) 0.0349(17) 0.0288(16) 0.0012(13) 0.0031(12) 0.0073(12)
C2 0.0108(12) 0.0436(19) 0.0324(17) 0.0042(14) 0.0022(12) 0.0041(12)
C3 0.0176(14) 0.071(3) 0.0317(18) 0.0028(17) 0.0041(13) 0.0138(16)
C4 0.0248(18) 0.117(5) 0.032(2) 0.007(2) 0.0122(16) 0.009(2)
C5 0.033(2) 0.128(5) 0.047(3) 0.042(3) 0.014(2) -0.001(3)
C6 0.037(2) 0.077(3) 0.061(3) 0.035(3) 0.014(2) -0.003(2)
C7 0.0231(16) 0.053(2) 0.040(2) 0.0143(17) 0.0071(14) 0.0007(15)
C8 0.0250(15) 0.0403(19) 0.0298(16) 0.0096(14) 0.0019(13) 0.0056(14)
C9 0.0223(14) 0.049(2) 0.0194(14) 0.0113(13) 0.0003(12) 0.0087(14)
C10 0.0310(18) 0.077(3) 0.0249(17) -0.0012(18) 0.0001(14) 0.0228(19)
C11 0.028(2) 0.154(6) 0.028(2) 0.018(3) 0.0080(16) 0.035(3)
C12 0.024(2) 0.143(6) 0.046(3) 0.049(3) -0.0016(18) -0.012(3)
C13 0.044(2) 0.073(3) 0.056(3) 0.041(2) -0.019(2) -0.019(2)
C14 0.0323(18) 0.046(2) 0.0358(19) 0.0157(16) -0.0068(15) 0.0034(16)
C15 0.0175(13) 0.0198(13) 0.0308(15) 0.0018(11) 0.0075(11) 0.0022(10)
C16 0.0205(13) 0.0192(13) 0.0299(15) 0.0048(11) 0.0087(11) 0.0061(11)
C17 0.0215(14) 0.0240(15) 0.0340(17) 0.0036(12) 0.0046(12) 0.0028(12)
C18 0.0254(15) 0.0215(15) 0.045(2) 0.0042(13) 0.0059(14) -0.0021(12)
C19 0.0304(17) 0.0291(17) 0.044(2) 0.0147(14) 0.0100(15) 0.0031(13)
C20 0.0220(14) 0.0277(15) 0.0329(16) 0.0077(12) 0.0059(12) 0.0023(12)
C21 0.0270(15) 0.0190(13) 0.0296(15) 0.0038(11) 0.0069(12) 0.0064(11)
C22 0.046(2) 0.047(2) 0.057(2) 0.0254(19) 0.027(2) 0.0147(18)
C23 0.0394(19) 0.0339(18) 0.0336(18) 0.0084(14) 0.0024(15) 0.0070(15)
C24 0.0350(18) 0.0392(19) 0.0346(18) 0.0116(15) 0.0051(15) 0.0052(15)
C25 0.047(2) 0.061(3) 0.040(2) 0.0206(19) 0.0103(18) 0.001(2)
C26 0.054(3) 0.066(3) 0.044(2) 0.016(2) 0.004(2) 0.027(2)
C27 0.0190(13) 0.0233(15) 0.0444(19) 0.0032(13) 0.0094(13) 0.0065(11)
C28 0.0159(12) 0.0238(14) 0.0234(14) 0.0031(11) 0.0014(10) 0.0031(10)
C29 0.0168(13) 0.0330(16) 0.0286(15) 0.0043(12) 0.0048(11) 0.0076(12)
C30 0.0163(13) 0.0356(17) 0.0318(16) 0.0106(13) 0.0067(12) 0.0008(12)
C31 0.0232(14) 0.0271(15) 0.0321(16) 0.0109(12) 0.0051(12) 0.0001(12)
C32 0.0195(13) 0.0252(14) 0.0223(14) 0.0078(11) 0.0019(11) 0.0050(11)
C33 0.0226(14) 0.0225(14) 0.0293(15) 0.0045(11) 0.0023(12) 0.0065(11)
C34 0.0193(13) 0.0164(12) 0.0269(14) 0.0056(10) 0.0038(11) 0.0062(10)
C35 0.0218(13) 0.0207(13) 0.0256(14) 0.0060(11) 0.0065(11) 0.0054(11)
C36 0.0237(14) 0.0231(14) 0.0299(15) 0.0101(12) 0.0047(12) 0.0059(11)
C37 0.0186(13) 0.0259(15) 0.0365(17) 0.0118(12) 0.0054(12) 0.0068(11)
C38 0.0256(15) 0.0242(15) 0.0352(17) 0.0084(12) 0.0121(13) 0.0095(12)
C39 0.0225(14) 0.0218(14) 0.0260(14) 0.0055(11) 0.0055(11) 0.0072(11)
C40 0.0288(15) 0.0289(15) 0.0254(15) 0.0086(12) 0.0086(12) 0.0102(12)
C41 0.0410(19) 0.0325(17) 0.0236(15) 0.0068(12) 0.0077(14) 0.0071(14)
C42 0.0364(18) 0.0375(19) 0.0375(18) 0.0146(15) 0.0170(15) 0.0103(15)
C43 0.0335(16) 0.0288(16) 0.0238(15) 0.0055(12) 0.0067(13) 0.0143(13)
C44 0.041(2) 0.041(2) 0.0313(18) -0.0004(15) -0.0001(15) 0.0077(16)
C45 0.049(2) 0.044(2) 0.0304(18) 0.0094(15) 0.0164(16) 0.0183(18)

loop_
_atom_type_symbol
_atom_type_description
_atom_type_scat_dispersion_real
_atom_type_scat_dispersion_imag
_atom_type_scat_source
C C 0.0033 0.0016 'International Tables Vol C Tables 4.2.6.8 and 6.1.1.4'
H H 0.0000 0.0000 'International Tables Vol C Tables 4.2.6.8 and 6.1.1.4'
N N 0.0061 0.0033 'International Tables Vol C Tables 4.2.6.8 and 6.1.1.4'
U U -9.6767 9.6646 'International Tables Vol C Tables 4.2.6.8 and 6.1.1.4'
O O 0.0106 0.0060 'International Tables Vol C Tables 4.2.6.8 and 6.1.1.4'

loop_
_geom_angle_atom_site_label_1
_geom_angle_atom_site_label_2
_geom_angle_atom_site_label_3
_geom_angle
_geom_angle_site_symmetry_1
_geom_angle_site_symmetry_3
_geom_angle_publ_flag
N3 U1 N1 130.48(9) . . ?
N3 U1 N2 66.44(9) . . ?
N1 U1 N2 65.78(9) . . ?
N3 U1 C8 101.32(11) . . ?
N1 U1 C8 101.79(11) . . ?
N2 U1 C8 103.78(10) . . ?
N3 U1 C1 99.44(10) . . ?
N1 U1 C1 103.61(10) . . ?
N2 U1 C1 133.25(10) . . ?
C8 U1 C1 122.90(11) . . ?
N3 U1 C2 116.00(10) . . ?
N1 U1 C2 105.85(10) . . ?
N2 U1 C2 162.45(9) . . ?
C8 U1 C2 92.90(11) . . ?
C1 U1 C2 30.94(11) . . ?
N3 U1 C3 101.82(11) . . ?
N1 U1 C3 126.83(11) . . ?
N2 U1 C3 167.01(11) . . ?
C8 U1 C3 72.16(11) . . ?
C1 U1 C3 51.69(10) . . ?
C2 U1 C3 27.50(10) . . ?
C15 N1 C27 115.1(2) . . ?
C15 N1 U1 118.56(18) . . ?
C27 N1 U1 126.37(19) . . ?
C32 N2 C28 119.7(3) . . ?
C32 N2 U1 120.06(19) . . ?
C28 N2 U1 120.1(2) . . ?
C34 N3 C33 114.2(2) . . ?
C34 N3 U1 118.32(19) . . ?
C33 N3 U1 125.91(18) . . ?
C2 C1 U1 84.98(18) . . ?
C2 C1 H1A 114.5 . . ?
U1 C1 H1A 114.5 . . ?
C2 C1 H1B 114.5 . . ?
U1 C1 H1B 114.5 . . ?
H1A C1 H1B 111.6 . . ?
C3 C2 C7 116.9(4) . . ?
C3 C2 C1 120.5(4) . . ?
C7 C2 C1 121.8(3) . . ?
C3 C2 U1 86.8(2) . . ?
C7 C2 U1 111.9(2) . . ?
C1 C2 U1 64.08(17) . . ?
C4 C3 C2 120.9(5) . . ?
C4 C3 U1 124.5(3) . . ?
C2 C3 U1 65.70(18) . . ?
C4 C3 H3A 112.6 . . ?
C2 C3 H3A 112.6 . . ?
U1 C3 H3A 112.6 . . ?
C5 C4 C3 120.5(4) . . ?
C5 C4 H4A 119.7 . . ?
C3 C4 H4A 119.7 . . ?
C4 C5 C6 119.5(4) . . ?
C4 C5 H5A 120.3 . . ?
C6 C5 H5A 120.3 . . ?
C7 C6 C5 121.2(5) . . ?
C7 C6 H6A 119.4 . . ?
C5 C6 H6A 119.4 . . ?
C6 C7 C2 120.8(4) . . ?
C6 C7 H7A 119.6 . . ?
C2 C7 H7A 119.6 . . ?
C9 C8 U1 98.6(2) . . ?
C9 C8 H8A 112.0 . . ?
U1 C8 H8A 112.0 . . ?
C9 C8 H8B 112.0 . . ?
U1 C8 H8B 112.0 . . ?
H8A C8 H8B 109.7 . . ?
C14 C9 C10 116.9(4) . . ?
C14 C9 C8 121.3(3) . . ?
C10 C9 C8 121.6(4) . . ?
C11 C10 C9 120.8(5) . . ?
C11 C10 H10A 119.6 . . ?
C9 C10 H10A 119.6 . . ?
C10 C11 C12 121.2(5) . . ?
C10 C11 H11A 119.4 . . ?
C12 C11 H11A 119.4 . . ?
C13 C12 C11 118.6(4) . . ?
C13 C12 H12A 120.7 . . ?
C11 C12 H12A 120.7 . . ?
C12 C13 C14 121.6(5) . . ?
C12 C13 H13A 119.2 . . ?
C14 C13 H13A 119.2 . . ?
C13 C14 C9 120.7(4) . . ?
C13 C14 H14A 119.6 . . ?
C9 C14 H14A 119.6 . . ?
C20 C15 C16 119.9(3) . . ?
C20 C15 N1 120.7(3) . . ?
C16 C15 N1 119.4(3) . . ?
C17 C16 C15 118.3(3) . . ?
C17 C16 C21 119.3(3) . . ?
C15 C16 C21 122.4(3) . . ?
C18 C17 C16 121.6(3) . . ?
C18 C17 H17A 119.2 . . ?
C16 C17 H17A 119.2 . . ?
C19 C18 C17 119.7(3) . . ?
C19 C18 H18A 120.2 . . ?
C17 C18 H18A 120.2 . . ?
C18 C19 C20 121.0(3) . . ?
C18 C19 H19A 119.5 . . ?
C20 C19 H19A 119.5 . . ?
C19 C20 C15 119.6(3) . . ?
C19 C20 C24 118.3(3) . . ?
C15 C20 C24 122.1(3) . . ?
C23 C21 C22 109.0(3) . . ?
C23 C21 C16 114.0(3) . . ?
C22 C21 C16 111.1(3) . . ?
C23 C21 H21A 107.5 . . ?
C22 C21 H21A 107.5 . . ?
C16 C21 H21A 107.5 . . ?
C21 C22 H22A 109.5 . . ?
C21 C22 H22B 109.5 . . ?
H22A C22 H22B 109.5 . . ?
C21 C22 H22C 109.5 . . ?
H22A C22 H22C 109.5 . . ?
H22B C22 H22C 109.5 . . ?
C21 C23 H23A 109.5 . . ?
C21 C23 H23B 109.5 . . ?
H23A C23 H23B 109.5 . . ?
C21 C23 H23C 109.5 . . ?
H23A C23 H23C 109.5 . . ?
H23B C23 H23C 109.5 . . ?
C20 C24 C25 113.1(3) . . ?
C20 C24 C26 111.1(3) . . ?
C25 C24 C26 110.6(4) . . ?
C20 C24 H24A 107.3 . . ?
C25 C24 H24A 107.3 . . ?
C26 C24 H24A 107.3 . . ?
C24 C25 H25A 109.5 . . ?
C24 C25 H25B 109.5 . . ?
H25A C25 H25B 109.5 . . ?
C24 C25 H25C 109.5 . . ?
H25A C25 H25C 109.5 . . ?
H25B C25 H25C 109.5 . . ?
C24 C26 H26A 109.5 . . ?
C24 C26 H26B 109.5 . . ?
H26A C26 H26B 109.5 . . ?
C24 C26 H26C 109.5 . . ?
H26A C26 H26C 109.5 . . ?
H26B C26 H26C 109.5 . . ?
N1 C27 C28 109.6(2) . . ?
N1 C27 H27A 109.7 . . ?
C28 C27 H27A 109.7 . . ?
N1 C27 H27B 109.7 . . ?
C28 C27 H27B 109.7 . . ?
H27A C27 H27B 108.2 . . ?
N2 C28 C29 121.5(3) . . ?
N2 C28 C27 114.7(3) . . ?
C29 C28 C27 123.8(3) . . ?
C28 C29 C30 118.9(3) . . ?
C28 C29 H29A 120.5 . . ?
C30 C29 H29A 120.6 . . ?
C31 C30 C29 119.3(3) . . ?
C31 C30 H30A 120.3 . . ?
C29 C30 H30A 120.3 . . ?
C30 C31 C32 119.6(3) . . ?
C30 C31 H31A 120.2 . . ?
C32 C31 H31A 120.2 . . ?
N2 C32 C31 121.0(3) . . ?
N2 C32 C33 114.8(3) . . ?
C31 C32 C33 124.2(3) . . ?
N3 C33 C32 110.6(3) . . ?
N3 C33 H33A 109.5 . . ?
C32 C33 H33A 109.5 . . ?
N3 C33 H33B 109.5 . . ?
C32 C33 H33B 109.5 . . ?
H33A C33 H33B 108.1 . . ?
C39 C34 C35 119.7(3) . . ?
C39 C34 N3 120.7(3) . . ?
C35 C34 N3 119.6(3) . . ?
C36 C35 C34 119.7(3) . . ?
C36 C35 C40 118.2(3) . . ?
C34 C35 C40 122.1(3) . . ?
C37 C36 C35 120.5(3) . . ?
C37 C36 H36A 119.8 . . ?
C35 C36 H36A 119.8 . . ?
C38 C37 C36 119.9(3) . . ?
C38 C37 H37A 120.0 . . ?
C36 C37 H37A 120.0 . . ?
C37 C38 C39 121.6(3) . . ?
C37 C38 H38A 119.2 . . ?
C39 C38 H38A 119.2 . . ?
C38 C39 C34 118.6(3) . . ?
C38 C39 C43 119.7(3) . . ?
C34 C39 C43 121.6(3) . . ?
C41 C40 C42 110.7(3) . . ?
C41 C40 C35 111.8(3) . . ?
C42 C40 C35 110.4(3) . . ?
C41 C40 H40A 107.9 . . ?
C42 C40 H40A 107.9 . . ?
C35 C40 H40A 107.9 . . ?
C40 C41 H41A 109.5 . . ?
C40 C41 H41B 109.5 . . ?
H41A C41 H41B 109.5 . . ?
C40 C41 H41C 109.5 . . ?
H41A C41 H41C 109.5 . . ?
H41B C41 H41C 109.5 . . ?
C40 C42 H42A 109.5 . . ?
C40 C42 H42B 109.5 . . ?
H42A C42 H42B 109.5 . . ?
C40 C42 H42C 109.5 . . ?
H42A C42 H42C 109.5 . . ?
H42B C42 H42C 109.5 . . ?
C39 C43 C45 113.2(3) . . ?
C39 C43 C44 110.3(3) . . ?
C45 C43 C44 109.9(3) . . ?
C39 C43 H43A 107.8 . . ?
C45 C43 H43A 107.8 . . ?
C44 C43 H43A 107.8 . . ?
C43 C44 H44A 109.5 . . ?
C43 C44 H44B 109.5 . . ?
H44A C44 H44B 109.5 . . ?
C43 C44 H44C 109.5 . . ?
H44A C44 H44C 109.5 . . ?
H44B C44 H44C 109.5 . . ?
C43 C45 H45A 109.5 . . ?
C43 C45 H45B 109.5 . . ?
H45A C45 H45B 109.5 . . ?
C43 C45 H45C 109.5 . . ?
H45A C45 H45C 109.5 . . ?
H45B C45 H45C 109.5 . . ?
C3S O1S C1S 102.8(8) . . ?
O1S C1S C2S 96.9(7) . . ?
O1S C1S H1S1 112.4 . . ?
C2S C1S H1S1 112.4 . . ?
O1S C1S H1S2 112.4 . . ?
C2S C1S H1S2 112.4 . . ?
H1S1 C1S H1S2 109.9 . . ?
O1S C3S C4S 98.2(9) . . ?
O1S C3S H3S1 112.1 . . ?
C4S C3S H3S1 112.1 . . ?
O1S C3S H3S2 112.1 . . ?
C4S C3S H3S2 112.1 . . ?
H3S1 C3S H3S2 109.8 . . ?
C3S C4S H4S1 109.5 . . ?
C3S C4S H4S2 109.5 . . ?
H4S1 C4S H4S2 109.5 . . ?
C3S C4S H4S3 109.5 . . ?
H4S1 C4S H4S3 109.5 . . ?
H4S2 C4S H4S3 109.5 . . ?
C3SA O2S C1SA 107.2(10) . . ?
O2S C1SA C2S 105.8(13) . . ?
O2S C1SA H1S3 110.6 . . ?
C2S C1SA H1S3 110.6 . . ?
O2S C1SA H1S4 110.6 . . ?
C2S C1SA H1S4 110.6 . . ?
H1S3 C1SA H1S4 108.7 . . ?
O2S C3SA C4SA 117.2(11) . . ?
O2S C3SA H3S3 108.0 . . ?
C4SA C3SA H3S3 108.0 . . ?
O2S C3SA H3S4 108.0 . . ?
C4SA C3SA H3S4 108.0 . . ?
H3S3 C3SA H3S4 107.2 . . ?
C3SA C4SA H4S4 109.5 . . ?
C3SA C4SA H4S5 109.5 . . ?
H4S4 C4SA H4S5 109.5 . . ?
C3SA C4SA H4S6 109.5 . . ?
H4S4 C4SA H4S6 109.5 . . ?
H4S5 C4SA H4S6 109.5 . . ?
C1SA C2S H2S1 75.0 . . ?
C1S C2S H2S1 109.5 . . ?
C1SA C2S H2S2 121.4 . . ?
C1S C2S H2S2 109.5 . . ?
H2S1 C2S H2S2 109.5 . . ?
C1SA C2S H2S3 124.2 . . ?
C1S C2S H2S3 109.5 . . ?
H2S1 C2S H2S3 109.5 . . ?
H2S2 C2S H2S3 109.5 . . ?
C1SA C2S H2S4 109.5 . . ?
C1S C2S H2S4 143.1 . . ?
H2S2 C2S H2S4 97.4 . . ?
H2S3 C2S H2S4 83.5 . . ?
C1SA C2S H2S5 109.5 . . ?
C1S C2S H2S5 95.6 . . ?
H2S1 C2S H2S5 115.2 . . ?
H2S3 C2S H2S5 116.5 . . ?
H2S4 C2S H2S5 109.5 . . ?
C1SA C2S H2S6 109.5 . . ?
C1S C2S H2S6 85.8 . . ?
H2S1 C2S H2S6 130.4 . . ?
H2S2 C2S H2S6 108.8 . . ?
H2S4 C2S H2S6 109.5 . . ?
H2S5 C2S H2S6 109.5 . . ?

loop_
_geom_bond_atom_site_label_1
_geom_bond_atom_site_label_2
_geom_bond_distance
_geom_bond_site_symmetry_2
_geom_bond_publ_flag
U1 N3 2.239(3) . ?
U1 N1 2.242(3) . ?
U1 N2 2.482(2) . ?
U1 C8 2.508(3) . ?
U1 C1 2.525(3) . ?
U1 C2 2.797(3) . ?
U1 C3 3.064(4) . ?
N1 C15 1.436(4) . ?
N1 C27 1.457(4) . ?
N2 C32 1.349(4) . ?
N2 C28 1.354(4) . ?
N3 C34 1.446(4) . ?
N3 C33 1.465(4) . ?
C1 C2 1.443(5) . ?
C1 H1A 0.9900 . ?
C1 H1B 0.9900 . ?
C2 C3 1.417(5) . ?
C2 C7 1.426(6) . ?
C3 C4 1.387(7) . ?
C3 H3A 1.0000 . ?
C4 C5 1.382(8) . ?
C4 H4A 0.9500 . ?
C5 C6 1.387(8) . ?
C5 H5A 0.9500 . ?
C6 C7 1.366(6) . ?
C6 H6A 0.9500 . ?
C7 H7A 0.9500 . ?
C8 C9 1.474(5) . ?
C8 H8A 0.9900 . ?
C8 H8B 0.9900 . ?
C9 C14 1.399(6) . ?
C9 C10 1.410(5) . ?
C10 C11 1.378(7) . ?
C10 H10A 0.9500 . ?
C11 C12 1.382(9) . ?
C11 H11A 0.9500 . ?
C12 C13 1.360(8) . ?
C12 H12A 0.9500 . ?
C13 C14 1.389(6) . ?
C13 H13A 0.9500 . ?
C14 H14A 0.9500 . ?
C15 C20 1.407(5) . ?
C15 C16 1.420(4) . ?
C16 C17 1.401(4) . ?
C16 C21 1.523(4) . ?
C17 C18 1.385(5) . ?
C17 H17A 0.9500 . ?
C18 C19 1.381(5) . ?
C18 H18A 0.9500 . ?
C19 C20 1.396(5) . ?
C19 H19A 0.9500 . ?
C20 C24 1.520(5) . ?
C21 C23 1.520(5) . ?
C21 C22 1.521(5) . ?
C21 H21A 1.0000 . ?
C22 H22A 0.9800 . ?
C22 H22B 0.9800 . ?
C22 H22C 0.9800 . ?
C23 H23A 0.9800 . ?
C23 H23B 0.9800 . ?
C23 H23C 0.9800 . ?
C24 C25 1.525(6) . ?
C24 C26 1.527(6) . ?
C24 H24A 1.0000 . ?
C25 H25A 0.9800 . ?
C25 H25B 0.9800 . ?
C25 H25C 0.9800 . ?
C26 H26A 0.9800 . ?
C26 H26B 0.9800 . ?
C26 H26C 0.9800 . ?
C27 C28 1.501(4) . ?
C27 H27A 0.9900 . ?
C27 H27B 0.9900 . ?
C28 C29 1.385(4) . ?
C29 C30 1.388(5) . ?
C29 H29A 0.9500 . ?
C30 C31 1.381(5) . ?
C30 H30A 0.9500 . ?
C31 C32 1.386(4) . ?
C31 H31A 0.9500 . ?
C32 C33 1.504(4) . ?
C33 H33A 0.9900 . ?
C33 H33B 0.9900 . ?
C34 C39 1.413(4) . ?
C34 C35 1.414(4) . ?
C35 C36 1.391(4) . ?
C35 C40 1.541(4) . ?
C36 C37 1.390(5) . ?
C36 H36A 0.9500 . ?
C37 C38 1.377(5) . ?
C37 H37A 0.9500 . ?
C38 C39 1.399(4) . ?
C38 H38A 0.9500 . ?
C39 C43 1.525(4) . ?
C40 C41 1.527(5) . ?
C40 C42 1.539(5) . ?
C40 H40A 1.0000 . ?
C41 H41A 0.9800 . ?
C41 H41B 0.9800 . ?
C41 H41C 0.9800 . ?
C42 H42A 0.9800 . ?
C42 H42B 0.9800 . ?
C42 H42C 0.9800 . ?
C43 C45 1.526(5) . ?
C43 C44 1.531(5) . ?
C43 H43A 1.0000 . ?
C44 H44A 0.9800 . ?
C44 H44B 0.9800 . ?
C44 H44C 0.9800 . ?
C45 H45A 0.9800 . ?
C45 H45B 0.9800 . ?
C45 H45C 0.9800 . ?
O1S C3S 1.398(8) . ?
O1S C1S 1.433(8) . ?
C1S C2S 1.523(8) . ?
C1S H1S1 0.9900 . ?
C1S H1S2 0.9900 . ?
C3S C4S 1.519(9) . ?
C3S H3S1 0.9900 . ?
C3S H3S2 0.9900 . ?
C4S H4S1 0.9800 . ?
C4S H4S2 0.9800 . ?
C4S H4S3 0.9800 . ?
O2S C3SA 1.383(8) . ?
O2S C1SA 1.401(9) . ?
C1SA C2S 1.479(10) . ?
C1SA H1S3 0.9900 . ?
C1SA H1S4 0.9900 . ?
C3SA C4SA 1.521(9) . ?
C3SA H3S3 0.9900 . ?
C3SA H3S4 0.9900 . ?
C4SA H4S4 0.9800 . ?
C4SA H4S5 0.9800 . ?
C4SA H4S6 0.9800 . ?
C2S H2S1 0.9800 . ?
C2S H2S2 0.9800 . ?
C2S H2S3 0.9800 . ?
C2S H2S4 0.9800 . ?
C2S H2S5 0.9800 . ?
C2S H2S6 0.9800 . ?

loop_
_geom_torsion_atom_site_label_1
_geom_torsion_atom_site_label_2
_geom_torsion_atom_site_label_3
_geom_torsion_atom_site_label_4
_geom_torsion
_geom_torsion_site_symmetry_1
_geom_torsion_site_symmetry_2
_geom_torsion_site_symmetry_3
_geom_torsion_site_symmetry_4
_geom_torsion_publ_flag
N3 U1 N1 C15 -145.4(2) . . . . ?
N2 U1 N1 C15 -161.7(3) . . . . ?
C8 U1 N1 C15 98.3(2) . . . . ?
C1 U1 N1 C15 -30.1(3) . . . . ?
C2 U1 N1 C15 1.8(3) . . . . ?
C3 U1 N1 C15 21.9(3) . . . . ?
N3 U1 N1 C27 33.5(3) . . . . ?
N2 U1 N1 C27 17.3(2) . . . . ?
C8 U1 N1 C27 -82.7(3) . . . . ?
C1 U1 N1 C27 148.9(3) . . . . ?
C2 U1 N1 C27 -179.2(3) . . . . ?
C3 U1 N1 C27 -159.1(2) . . . . ?
N3 U1 N2 C32 8.8(2) . . . . ?
N1 U1 N2 C32 175.3(2) . . . . ?
C8 U1 N2 C32 -87.8(2) . . . . ?
C1 U1 N2 C32 89.3(2) . . . . ?
C2 U1 N2 C32 110.7(3) . . . . ?
C3 U1 N2 C32 -17.6(5) . . . . ?
N3 U1 N2 C28 -175.9(2) . . . . ?
N1 U1 N2 C28 -9.3(2) . . . . ?
C8 U1 N2 C28 87.6(2) . . . . ?
C1 U1 N2 C28 -95.4(2) . . . . ?
C2 U1 N2 C28 -73.9(4) . . . . ?
C3 U1 N2 C28 157.7(4) . . . . ?
N1 U1 N3 C34 134.6(2) . . . . ?
N2 U1 N3 C34 150.8(2) . . . . ?
C8 U1 N3 C34 -109.0(2) . . . . ?
C1 U1 N3 C34 17.5(2) . . . . ?
C2 U1 N3 C34 -10.1(2) . . . . ?
C3 U1 N3 C34 -35.1(2) . . . . ?
N1 U1 N3 C33 -30.2(3) . . . . ?
N2 U1 N3 C33 -14.0(2) . . . . ?
C8 U1 N3 C33 86.2(2) . . . . ?
C1 U1 N3 C33 -147.3(2) . . . . ?
C2 U1 N3 C33 -174.8(2) . . . . ?
C3 U1 N3 C33 160.1(2) . . . . ?
N3 U1 C1 C2 -126.0(2) . . . . ?
N1 U1 C1 C2 98.2(2) . . . . ?
N2 U1 C1 C2 167.61(17) . . . . ?
C8 U1 C1 C2 -15.8(3) . . . . ?
C3 U1 C1 C2 -28.3(2) . . . . ?
U1 C1 C2 C3 69.0(3) . . . . ?
U1 C1 C2 C7 -100.7(3) . . . . ?
N3 U1 C2 C3 -63.7(3) . . . . ?
N1 U1 C2 C3 143.5(2) . . . . ?
N2 U1 C2 C3 -157.6(3) . . . . ?
C8 U1 C2 C3 40.4(3) . . . . ?
C1 U1 C2 C3 -126.4(3) . . . . ?
N3 U1 C2 C7 178.6(2) . . . . ?
N1 U1 C2 C7 25.8(3) . . . . ?
N2 U1 C2 C7 84.7(4) . . . . ?
C8 U1 C2 C7 -77.3(3) . . . . ?
C1 U1 C2 C7 115.9(3) . . . . ?
C3 U1 C2 C7 -117.7(4) . . . . ?
N3 U1 C2 C1 62.7(2) . . . . ?
N1 U1 C2 C1 -90.1(2) . . . . ?
N2 U1 C2 C1 -31.2(4) . . . . ?
C8 U1 C2 C1 166.8(2) . . . . ?
C3 U1 C2 C1 126.4(3) . . . . ?
C7 C2 C3 C4 -4.1(5) . . . . ?
C1 C2 C3 C4 -174.3(3) . . . . ?
U1 C2 C3 C4 -117.0(3) . . . . ?
C7 C2 C3 U1 112.9(3) . . . . ?
C1 C2 C3 U1 -57.2(2) . . . . ?
N3 U1 C3 C4 -123.5(4) . . . . ?
N1 U1 C3 C4 66.3(4) . . . . ?
N2 U1 C3 C4 -98.9(6) . . . . ?
C8 U1 C3 C4 -25.3(4) . . . . ?
C1 U1 C3 C4 143.8(5) . . . . ?
C2 U1 C3 C4 111.9(5) . . . . ?
N3 U1 C3 C2 124.6(2) . . . . ?
N1 U1 C3 C2 -45.6(3) . . . . ?
N2 U1 C3 C2 149.2(4) . . . . ?
C8 U1 C3 C2 -137.2(3) . . . . ?
C1 U1 C3 C2 31.8(2) . . . . ?
C2 C3 C4 C5 1.2(6) . . . . ?
U1 C3 C4 C5 -78.9(5) . . . . ?
C3 C4 C5 C6 1.2(7) . . . . ?
C4 C5 C6 C7 -0.6(7) . . . . ?
C5 C6 C7 C2 -2.4(6) . . . . ?
C3 C2 C7 C6 4.7(5) . . . . ?
C1 C2 C7 C6 174.7(3) . . . . ?
U1 C2 C7 C6 102.5(4) . . . . ?
N3 U1 C8 C9 -58.2(2) . . . . ?
N1 U1 C8 C9 77.7(2) . . . . ?
N2 U1 C8 C9 10.0(2) . . . . ?
C1 U1 C8 C9 -167.4(2) . . . . ?
C2 U1 C8 C9 -175.5(2) . . . . ?
C3 U1 C8 C9 -157.2(3) . . . . ?
U1 C8 C9 C14 94.6(3) . . . . ?
U1 C8 C9 C10 -80.2(3) . . . . ?
C14 C9 C10 C11 -3.2(6) . . . . ?
C8 C9 C10 C11 171.8(4) . . . . ?
C9 C10 C11 C12 1.1(7) . . . . ?
C10 C11 C12 C13 1.5(7) . . . . ?
C11 C12 C13 C14 -1.7(7) . . . . ?
C12 C13 C14 C9 -0.5(6) . . . . ?
C10 C9 C14 C13 3.0(5) . . . . ?
C8 C9 C14 C13 -172.0(3) . . . . ?
C27 N1 C15 C20 82.8(4) . . . . ?
U1 N1 C15 C20 -98.1(3) . . . . ?
C27 N1 C15 C16 -97.2(3) . . . . ?
U1 N1 C15 C16 81.9(3) . . . . ?
C20 C15 C16 C17 1.7(4) . . . . ?
N1 C15 C16 C17 -178.3(3) . . . . ?
C20 C15 C16 C21 -176.5(3) . . . . ?
N1 C15 C16 C21 3.5(4) . . . . ?
C15 C16 C17 C18 -0.9(5) . . . . ?
C21 C16 C17 C18 177.3(3) . . . . ?
C16 C17 C18 C19 -0.2(5) . . . . ?
C17 C18 C19 C20 0.6(5) . . . . ?
C18 C19 C20 C15 0.2(5) . . . . ?
C18 C19 C20 C24 -177.8(3) . . . . ?
C16 C15 C20 C19 -1.3(5) . . . . ?
N1 C15 C20 C19 178.7(3) . . . . ?
C16 C15 C20 C24 176.6(3) . . . . ?
N1 C15 C20 C24 -3.4(5) . . . . ?
C17 C16 C21 C23 26.6(4) . . . . ?
C15 C16 C21 C23 -155.3(3) . . . . ?
C17 C16 C21 C22 -97.0(4) . . . . ?
C15 C16 C21 C22 81.1(4) . . . . ?
C19 C20 C24 C25 -57.3(5) . . . . ?
C15 C20 C24 C25 124.7(4) . . . . ?
C19 C20 C24 C26 67.7(5) . . . . ?
C15 C20 C24 C26 -110.3(4) . . . . ?
C15 N1 C27 C28 156.8(3) . . . . ?
U1 N1 C27 C28 -22.2(4) . . . . ?
C32 N2 C28 C29 -1.1(4) . . . . ?
U1 N2 C28 C29 -176.5(2) . . . . ?
C32 N2 C28 C27 177.1(3) . . . . ?
U1 N2 C28 C27 1.7(3) . . . . ?
N1 C27 C28 N2 10.9(4) . . . . ?
N1 C27 C28 C29 -170.9(3) . . . . ?
N2 C28 C29 C30 0.8(5) . . . . ?
C27 C28 C29 C30 -177.2(3) . . . . ?
C28 C29 C30 C31 0.0(5) . . . . ?
C29 C30 C31 C32 -0.4(5) . . . . ?
C28 N2 C32 C31 0.7(4) . . . . ?
U1 N2 C32 C31 176.0(2) . . . . ?
C28 N2 C32 C33 -178.7(3) . . . . ?
U1 N2 C32 C33 -3.3(3) . . . . ?
C30 C31 C32 N2 0.1(5) . . . . ?
C30 C31 C32 C33 179.4(3) . . . . ?
C34 N3 C33 C32 -148.1(3) . . . . ?
U1 N3 C33 C32 17.2(4) . . . . ?
N2 C32 C33 N3 -7.3(4) . . . . ?
C31 C32 C33 N3 173.4(3) . . . . ?
C33 N3 C34 C39 -104.5(3) . . . . ?
U1 N3 C34 C39 89.0(3) . . . . ?
C33 N3 C34 C35 77.9(3) . . . . ?
U1 N3 C34 C35 -88.6(3) . . . . ?
C39 C34 C35 C36 -1.0(4) . . . . ?
N3 C34 C35 C36 176.6(3) . . . . ?
C39 C34 C35 C40 178.2(3) . . . . ?
N3 C34 C35 C40 -4.2(4) . . . . ?
C34 C35 C36 C37 1.5(5) . . . . ?
C40 C35 C36 C37 -177.7(3) . . . . ?
C35 C36 C37 C38 -0.5(5) . . . . ?
C36 C37 C38 C39 -1.0(5) . . . . ?
C37 C38 C39 C34 1.5(5) . . . . ?
C37 C38 C39 C43 179.0(3) . . . . ?
C35 C34 C39 C38 -0.4(4) . . . . ?
N3 C34 C39 C38 -178.0(3) . . . . ?
C35 C34 C39 C43 -177.9(3) . . . . ?
N3 C34 C39 C43 4.5(4) . . . . ?
C36 C35 C40 C41 -55.5(4) . . . . ?
C34 C35 C40 C41 125.3(3) . . . . ?
C36 C35 C40 C42 68.2(4) . . . . ?
C34 C35 C40 C42 -111.1(3) . . . . ?
C38 C39 C43 C45 34.8(4) . . . . ?
C34 C39 C43 C45 -147.8(3) . . . . ?
C38 C39 C43 C44 -88.8(4) . . . . ?
C34 C39 C43 C44 88.6(4) . . . . ?
C3S O1S C1S C2S 173.0(9) . . . . ?
C1S O1S C3S C4S -178.5(10) . . . . ?
C3SA O2S C1SA C2S 176.0(19) . . . . ?
C1SA O2S C3SA C4SA -174(2) . . . . ?
O2S C1SA C2S C1S 173(5) . . . . ?
O1S C1S C2S C1SA -5(3) . . . . ?
